data_7704897
loop_
_publ_author_name
'Hock, Andreas'
'Werner, Luis'
'Luz, Christian'
'Radius, Udo'

_publ_section_title
;
 N-Heterocyclic carbene and cyclic (alkyl)(amino)carbene adducts of
 gallium hydrides, gallium chlorides and gallium hydrochlorides.
;
_journal_issue 32
_journal_name_full 'Dalton transactions (Cambridge, England : 2003)'
_journal_page_first 11108
_journal_page_last 11119
_journal_paper_doi 10.1039/d0dt02070b
_journal_volume 49
_journal_year 2020
_chemical_formula_moiety 'C31 H53 Cl Ga N3'
_chemical_formula_sum 'C31 H53 Cl Ga N3'
_chemical_formula_weight 572.93
_space_group_crystal_system triclinic
_space_group_IT_number 2
_space_group_name_Hall '-P 1'
_space_group_name_H-M_alt 'P -1'
_atom_sites_solution_hydrogens mixed
_audit_creation_method SHELXL-2014/6
_audit_update_record
;
2020-06-08 deposited with the CCDC.	2020-07-20 downloaded from the CCDC.
;
_cell_angle_alpha 111.875(4)
_cell_angle_beta 98.356(4)
_cell_angle_gamma 91.005(4)
_cell_formula_units_Z 4
_cell_length_a 9.3866(9)
_cell_length_b 17.0136(17)
_cell_length_c 21.570(2)
_cell_measurement_reflns_used 9860
_cell_measurement_temperature 100
_cell_measurement_theta_max 26.73
_cell_measurement_theta_min 2.20
_cell_volume 3153.1(5)
_computing_cell_refinement 'Bruker SAINT'
_computing_data_collection 'Bruker APEX2'
_computing_data_reduction 'Bruker SAINT'
_computing_molecular_graphics 'Bruker SHELXTL'
_computing_publication_material 'Bruker SHELXTL'
_computing_structure_refinement 'SHELXL-2014/6 (Sheldrick, 2014)'
_computing_structure_solution 'SHELXS-97 (Sheldrick 2008)'
_diffrn_ambient_temperature 100
_diffrn_measured_fraction_theta_full 0.993
_diffrn_measured_fraction_theta_max 0.986
_diffrn_measurement_device_type 'Bruker APEX-II CCD'
_diffrn_measurement_method '\f and \w scans'
_diffrn_radiation_type MoK\a
_diffrn_radiation_wavelength 0.71073
_diffrn_reflns_av_R_equivalents 0.0365
_diffrn_reflns_av_unetI/netI 0.0488
_diffrn_reflns_Laue_measured_fraction_full 0.993
_diffrn_reflns_Laue_measured_fraction_max 0.986
_diffrn_reflns_limit_h_max 11
_diffrn_reflns_limit_h_min -11
_diffrn_reflns_limit_k_max 21
_diffrn_reflns_limit_k_min -21
_diffrn_reflns_limit_l_max 27
_diffrn_reflns_limit_l_min -27
_diffrn_reflns_number 41354
_diffrn_reflns_point_group_measured_fraction_full 0.993
_diffrn_reflns_point_group_measured_fraction_max 0.986
_diffrn_reflns_theta_full 25.242
_diffrn_reflns_theta_max 26.778
_diffrn_reflns_theta_min 1.313
_exptl_absorpt_coefficient_mu 0.980
_exptl_absorpt_correction_type none
_exptl_crystal_colour colourless
_exptl_crystal_density_diffrn 1.207
_exptl_crystal_description block
_exptl_crystal_F_000 1232
_exptl_crystal_size_max 0.371
_exptl_crystal_size_mid 0.273
_exptl_crystal_size_min 0.201
_refine_diff_density_max 1.244
_refine_diff_density_min -0.587
_refine_diff_density_rms 0.075
_refine_ls_extinction_method none
_refine_ls_goodness_of_fit_ref 0.843
_refine_ls_hydrogen_treatment mixed
_refine_ls_matrix_type full
_refine_ls_number_parameters 685
_refine_ls_number_reflns 13280
_refine_ls_number_restraints 0
_refine_ls_restrained_S_all 0.843
_refine_ls_R_factor_all 0.0568
_refine_ls_R_factor_gt 0.0432
_refine_ls_shift/su_max 0.001
_refine_ls_shift/su_mean 0.000
_refine_ls_structure_factor_coef Fsqd
_refine_ls_weighting_details 'w=1/[\s^2^(Fo^2^)+(0.0545P)^2^+8.0231P] where P=(Fo^2^+2Fc^2^)/3'
_refine_ls_weighting_scheme calc
_refine_ls_wR_factor_gt 0.1030
_refine_ls_wR_factor_ref 0.1106
_reflns_Friedel_coverage 0.000
_reflns_number_gt 10702
_reflns_number_total 13280
_reflns_threshold_expression 'I > 2\s(I)'
_cod_data_source_file d0dt02070b2.cif
_cod_data_source_block compound_16
_cod_depositor_comments 'Adding full bibliography for 7704887--7704897.cif.'
_cod_database_code 7704897
_shelx_space_group_comment
;
The symmetry employed for this shelxl refinement is uniquely defined
by the following loop, which should always be used as a source of
symmetry information in preference to the above space-group names.
They are only intended as comments.
;
_shelx_estimated_absorpt_t_min 0.605
_shelx_estimated_absorpt_t_max 0.747
_shelxl_version_number 2014/6

loop_
_space_group_symop_operation_xyz
'x, y, z'
'-x, -y, -z'

loop_
_atom_site_label
_atom_site_type_symbol
_atom_site_fract_x
_atom_site_fract_y
_atom_site_fract_z
_atom_site_U_iso_or_equiv
_atom_site_adp_type
_atom_site_occupancy
_atom_site_site_symmetry_order
_atom_site_calc_flag
_atom_site_refinement_flags_posn
_atom_site_refinement_flags_adp
_atom_site_refinement_flags_occupancy
_atom_site_disorder_assembly
_atom_site_disorder_group
Ga01 Ga 0.47894(3) 0.31480(2) 0.26717(2) 0.01082(7) Uani 1 1 d . . . . .
Cl1 Cl -0.06231(7) 0.56307(4) 0.14737(3) 0.01634(13) Uani 1 1 d . . . . .
Ga1 Ga 0.06704(3) 0.67117(2) 0.23983(2) 0.01091(7) Uani 1 1 d . . . . .
Cl04 Cl 0.60690(7) 0.41476(4) 0.36501(3) 0.01742(14) Uani 1 1 d . . . . .
N005 N 0.1658(2) 0.36114(13) 0.24984(11) 0.0130(4) Uani 1 1 d . . . . .
N008 N 0.2309(2) 0.36119(13) 0.35036(11) 0.0134(4) Uani 1 1 d . . . . .
H8 H 0.041(4) 0.644(2) 0.2968(16) 0.032(9) Uiso 1 1 d . . . . .
N009 N 0.5338(2) 0.14321(13) 0.17942(10) 0.0110(4) Uani 1 1 d . . . . .
C00B C 0.2737(3) 0.34088(15) 0.28910(12) 0.0124(5) Uani 1 1 d . . . . .
C00E C 0.5290(3) 0.19516(15) 0.25194(12) 0.0107(5) Uani 1 1 d . . . . .
H00E H 0.4554 0.1680 0.2669 0.013 Uiso 1 1 calc R U . . .
C00G C 0.4206(3) 0.14104(15) 0.12613(12) 0.0116(5) Uani 1 1 d . . . . .
C00H C 0.1690(3) 0.34148(16) 0.17661(12) 0.0124(5) Uani 1 1 d . . . . .
H00H H 0.2394 0.2990 0.1629 0.015 Uiso 1 1 calc R U . . .
C00J C 0.3117(3) 0.33683(17) 0.40437(13) 0.0168(5) Uani 1 1 d . . . . .
H00J H 0.4050 0.3196 0.3907 0.020 Uiso 1 1 calc R U . . .
C00K C 0.6192(3) 0.06739(16) 0.17238(13) 0.0128(5) Uani 1 1 d . . . . .
C00L C 0.2780(3) 0.10389(16) 0.11849(13) 0.0136(5) Uani 1 1 d . . . . .
C00M C 0.0570(3) 0.39747(16) 0.28719(13) 0.0152(5) Uani 1 1 d . . . . .
C00N C 0.1735(3) 0.10172(17) 0.06453(14) 0.0180(6) Uani 1 1 d . . . . .
H00N H 0.0810 0.0775 0.0599 0.022 Uiso 1 1 calc R U . . .
C00P C 0.0977(3) 0.39645(16) 0.35024(14) 0.0163(5) Uani 1 1 d . . . . .
C00S C 0.4495(3) 0.17729(16) 0.07880(13) 0.0147(5) Uani 1 1 d . . . . .
C00T C 0.6956(3) 0.08906(16) 0.24595(13) 0.0156(5) Uani 1 1 d . . . . .
H00A H 0.6515 0.0541 0.2658 0.019 Uiso 1 1 calc R U . . .
H00B H 0.7969 0.0784 0.2466 0.019 Uiso 1 1 calc R U . . .
C00W C 0.1270(3) 0.12664(17) 0.21002(14) 0.0195(6) Uani 1 1 d . . . . .
H00C H 0.0422 0.1291 0.1802 0.029 Uiso 1 1 calc R U . . .
H00D H 0.1737 0.1827 0.2340 0.029 Uiso 1 1 calc R U . . .
H00F H 0.1000 0.1043 0.2419 0.029 Uiso 1 1 calc R U . . .
C00X C 0.7266(3) 0.05859(17) 0.12349(14) 0.0188(6) Uani 1 1 d . . . . .
H00G H 0.6749 0.0425 0.0782 0.028 Uiso 1 1 calc R U . . .
H00I H 0.7907 0.0159 0.1253 0.028 Uiso 1 1 calc R U . . .
H00K H 0.7816 0.1119 0.1362 0.028 Uiso 1 1 calc R U . . .
C00Y C 0.5303(3) -0.01854(16) 0.14543(14) 0.0196(6) Uani 1 1 d . . . . .
H00L H 0.4726 -0.0270 0.1025 0.029 Uiso 1 1 calc R U . . .
H00M H 0.4684 -0.0191 0.1770 0.029 Uiso 1 1 calc R U . . .
H00O H 0.5942 -0.0632 0.1399 0.029 Uiso 1 1 calc R U . . .
C00Z C 0.6800(3) 0.18384(16) 0.28652(13) 0.0130(5) Uani 1 1 d . . . . .
C010 C 0.2226(3) 0.41900(17) 0.16517(14) 0.0201(6) Uani 1 1 d . . . . .
H01A H 0.2310 0.4033 0.1183 0.030 Uiso 1 1 calc R U . . .
H01B H 0.3153 0.4407 0.1927 0.030 Uiso 1 1 calc R U . . .
H01C H 0.1554 0.4619 0.1773 0.030 Uiso 1 1 calc R U . . .
H10 H 0.501(4) 0.351(2) 0.2131(17) 0.038(10) Uiso 1 1 d . . . . .
C014 C 0.2311(3) 0.06879(16) 0.16852(13) 0.0153(5) Uani 1 1 d . . . . .
H014 H 0.3173 0.0680 0.1999 0.018 Uiso 1 1 calc R U . . .
C017 C 0.2345(3) 0.25905(19) 0.40780(15) 0.0260(7) Uani 1 1 d . . . . .
H01D H 0.1419 0.2732 0.4210 0.039 Uiso 1 1 calc R U . . .
H01E H 0.2915 0.2416 0.4404 0.039 Uiso 1 1 calc R U . . .
H01F H 0.2215 0.2136 0.3641 0.039 Uiso 1 1 calc R U . . .
C019 C -0.0739(3) 0.43332(18) 0.26196(15) 0.0209(6) Uani 1 1 d . . . . .
H01G H -0.0460 0.4667 0.2377 0.031 Uiso 1 1 calc R U . . .
H01H H -0.1165 0.4685 0.2997 0.031 Uiso 1 1 calc R U . . .
H01I H -0.1427 0.3877 0.2324 0.031 Uiso 1 1 calc R U . . .
C01A C 0.5954(3) 0.22273(16) 0.08310(13) 0.0157(5) Uani 1 1 d . . . . .
H01J H 0.6574 0.2268 0.1250 0.019 Uiso 1 1 calc R U . . .
C01C C 0.2043(3) 0.13487(18) 0.01774(14) 0.0199(6) Uani 1 1 d . . . . .
H01K H 0.1341 0.1319 -0.0184 0.024 Uiso 1 1 calc R U . . .
C01D C 0.3411(3) 0.17234(17) 0.02570(13) 0.0186(6) Uani 1 1 d . . . . .
H01L H 0.3614 0.1950 -0.0055 0.022 Uiso 1 1 calc R U . . .
C01F C 0.6713(3) 0.17357(18) 0.02302(14) 0.0208(6) Uani 1 1 d . . . . .
H01M H 0.6172 0.1744 -0.0180 0.031 Uiso 1 1 calc R U . . .
H01N H 0.6773 0.1158 0.0195 0.031 Uiso 1 1 calc R U . . .
H01O H 0.7669 0.1998 0.0301 0.031 Uiso 1 1 calc R U . . .
C01H C 0.8014(3) 0.23916(16) 0.27813(13) 0.0165(5) Uani 1 1 d . . . . .
H01P H 0.7928 0.2322 0.2315 0.025 Uiso 1 1 calc R U . . .
H01Q H 0.8934 0.2221 0.2923 0.025 Uiso 1 1 calc R U . . .
H01R H 0.7939 0.2977 0.3054 0.025 Uiso 1 1 calc R U . . .
C01J C 0.6854(3) 0.20184(18) 0.36189(13) 0.0198(6) Uani 1 1 d . . . . .
H01S H 0.6103 0.1671 0.3674 0.030 Uiso 1 1 calc R U . . .
H01T H 0.6718 0.2607 0.3855 0.030 Uiso 1 1 calc R U . . .
H01U H 0.7776 0.1890 0.3800 0.030 Uiso 1 1 calc R U . . .
C01K C 0.0212(3) 0.42949(19) 0.41018(15) 0.0243(6) Uani 1 1 d . . . . .
H01V H -0.0740 0.4428 0.3961 0.036 Uiso 1 1 calc R U . . .
H01W H 0.0743 0.4798 0.4436 0.036 Uiso 1 1 calc R U . . .
H01X H 0.0144 0.3870 0.4292 0.036 Uiso 1 1 calc R U . . .
C01N C 0.0238(3) 0.30167(18) 0.13206(14) 0.0207(6) Uani 1 1 d . . . . .
H01Y H 0.0372 0.2757 0.0857 0.031 Uiso 1 1 calc R U . . .
H01Z H -0.0426 0.3450 0.1364 0.031 Uiso 1 1 calc R U . . .
H010 H -0.0142 0.2594 0.1461 0.031 Uiso 1 1 calc R U . . .
C01T C 0.1598(3) -0.02259(17) 0.13335(15) 0.0217(6) Uani 1 1 d . . . . .
H011 H 0.0691 -0.0223 0.1064 0.033 Uiso 1 1 calc R U . . .
H012 H 0.1439 -0.0447 0.1670 0.033 Uiso 1 1 calc R U . . .
H013 H 0.2222 -0.0577 0.1048 0.033 Uiso 1 1 calc R U . . .
C01V C 0.5785(3) 0.31327(18) 0.08449(14) 0.0231(6) Uani 1 1 d . . . . .
H015 H 0.6721 0.3411 0.0903 0.035 Uiso 1 1 calc R U . . .
H016 H 0.5302 0.3448 0.1214 0.035 Uiso 1 1 calc R U . . .
H017 H 0.5226 0.3103 0.0426 0.035 Uiso 1 1 calc R U . . .
C01Z C 0.3445(3) 0.41104(19) 0.47285(14) 0.0259(7) Uani 1 1 d . . . . .
H018 H 0.3748 0.4612 0.4663 0.039 Uiso 1 1 calc R U . . .
H019 H 0.4202 0.3978 0.5016 0.039 Uiso 1 1 calc R U . . .
H020 H 0.2593 0.4207 0.4936 0.039 Uiso 1 1 calc R U . . .
C2_1 C 0.2722(3) 0.64126(15) 0.21974(13) 0.0123(5) Uani 1 1 d . . . . .
N2_1 N 0.3163(2) 0.61544(13) 0.15869(11) 0.0124(4) Uani 1 1 d . . . . .
N1_1 N 0.3817(2) 0.62780(13) 0.26233(10) 0.0121(4) Uani 1 1 d . . . . .
C3_1 C 0.4519(3) 0.58371(16) 0.16203(13) 0.0149(5) Uani 1 1 d . . . . .
C4_1 C 0.4931(3) 0.59104(16) 0.22740(13) 0.0141(5) Uani 1 1 d . . . . .
C5_1 C 0.5304(3) 0.54577(18) 0.10328(14) 0.0214(6) Uani 1 1 d . . . . .
H5A_1 H 0.4803 0.4928 0.0726 0.032 Uiso 1 1 calc R U . . .
H5B_1 H 0.6267 0.5361 0.1194 0.032 Uiso 1 1 calc R U . . .
H5C_1 H 0.5345 0.5841 0.0802 0.032 Uiso 1 1 calc R U . . .
C6_1 C 0.6274(3) 0.56137(18) 0.25657(15) 0.0211(6) Uani 1 1 d . . . . .
H6A_1 H 0.6727 0.5247 0.2204 0.032 Uiso 1 1 calc R U . . .
H6B_1 H 0.6020 0.5309 0.2834 0.032 Uiso 1 1 calc R U . . .
H6C_1 H 0.6930 0.6096 0.2845 0.032 Uiso 1 1 calc R U . . .
C7_1 C 0.2319(3) 0.62909(18) 0.09976(13) 0.0170(5) Uani 1 1 d . . . . .
H7_1 H 0.1383 0.6473 0.1126 0.020 Uiso 1 1 calc R U . . .
C8_1 C 0.3772(3) 0.65226(16) 0.33620(13) 0.0156(5) Uani 1 1 d . . . . .
H8_1 H 0.3027 0.6926 0.3473 0.019 Uiso 1 1 calc R U . . .
C9_1 C 0.3042(3) 0.7020(2) 0.08771(15) 0.0266(7) Uani 1 1 d . . . . .
H9A_1 H 0.3969 0.6870 0.0752 0.040 Uiso 1 1 calc R U . . .
H9B_1 H 0.3161 0.7522 0.1284 0.040 Uiso 1 1 calc R U . . .
H9C_1 H 0.2448 0.7127 0.0520 0.040 Uiso 1 1 calc R U . . .
C10_1 C 0.2000(3) 0.5481(2) 0.03632(14) 0.0262(7) Uani 1 1 d . . . . .
H10A_1 H 0.1271 0.5570 0.0040 0.039 Uiso 1 1 calc R U . . .
H10B_1 H 0.1664 0.5026 0.0480 0.039 Uiso 1 1 calc R U . . .
H10C_1 H 0.2865 0.5337 0.0170 0.039 Uiso 1 1 calc R U . . .
C11_1 C 0.3295(3) 0.57598(18) 0.35116(14) 0.0208(6) Uani 1 1 d . . . . .
H11A_1 H 0.2389 0.5503 0.3230 0.031 Uiso 1 1 calc R U . . .
H11B_1 H 0.3186 0.5943 0.3979 0.031 Uiso 1 1 calc R U . . .
H11C_1 H 0.4010 0.5353 0.3420 0.031 Uiso 1 1 calc R U . . .
C12_1 C 0.5184(3) 0.69824(19) 0.38088(14) 0.0235(6) Uani 1 1 d . . . . .
H12A_1 H 0.5884 0.6576 0.3804 0.035 Uiso 1 1 calc R U . . .
H12B_1 H 0.5017 0.7277 0.4264 0.035 Uiso 1 1 calc R U . . .
H12C_1 H 0.5539 0.7383 0.3640 0.035 Uiso 1 1 calc R U . . .
C1_2 C 0.0183(3) 0.78742(15) 0.24253(12) 0.0122(5) Uani 1 1 d . . . . .
H1_2 H 0.0924 0.8091 0.2240 0.015 Uiso 1 1 calc R U . . .
N1_2 N 0.0152(2) 0.84862(13) 0.31251(10) 0.0122(4) Uani 1 1 d . . . . .
C2_2 C -0.1319(3) 0.79422(16) 0.20489(13) 0.0148(5) Uani 1 1 d . . . . .
C3_2 C -0.1467(3) 0.89088(16) 0.23738(14) 0.0174(6) Uani 1 1 d . . . . .
H3A_2 H -0.2478 0.9022 0.2356 0.021 Uiso 1 1 calc R U . . .
H3B_2 H -0.1024 0.9200 0.2131 0.021 Uiso 1 1 calc R U . . .
C4_2 C -0.0698(3) 0.92245(16) 0.31184(13) 0.0142(5) Uani 1 1 d . . . . .
C5_2 C -0.2542(3) 0.74522(16) 0.21906(14) 0.0170(5) Uani 1 1 d . . . . .
H5A_2 H -0.3458 0.7593 0.2014 0.026 Uiso 1 1 calc R U . . .
H5B_2 H -0.2472 0.7604 0.2670 0.026 Uiso 1 1 calc R U . . .
H5C_2 H -0.2460 0.6853 0.1976 0.026 Uiso 1 1 calc R U . . .
C6_2 C -0.1364(3) 0.76522(18) 0.12835(13) 0.0208(6) Uani 1 1 d . . . . .
H6A_2 H -0.1263 0.7052 0.1094 0.031 Uiso 1 1 calc R U . . .
H6B_2 H -0.0587 0.7949 0.1195 0.031 Uiso 1 1 calc R U . . .
H6C_2 H -0.2269 0.7773 0.1080 0.031 Uiso 1 1 calc R U . . .
C7_2 C 0.0214(3) 1.00661(16) 0.33123(15) 0.0196(6) Uani 1 1 d . . . . .
H7A_2 H 0.0778 1.0022 0.2965 0.029 Uiso 1 1 calc R U . . .
H7B_2 H 0.0846 1.0184 0.3734 0.029 Uiso 1 1 calc R U . . .
H7C_2 H -0.0412 1.0518 0.3359 0.029 Uiso 1 1 calc R U . . .
C8_2 C -0.1771(3) 0.94072(18) 0.36196(15) 0.0232(6) Uani 1 1 d . . . . .
H8A_2 H -0.2401 0.9820 0.3558 0.035 Uiso 1 1 calc R U . . .
H8B_2 H -0.1250 0.9624 0.4074 0.035 Uiso 1 1 calc R U . . .
H8C_2 H -0.2333 0.8892 0.3540 0.035 Uiso 1 1 calc R U . . .
C9_2 C 0.1313(3) 0.85908(15) 0.36724(12) 0.0135(5) Uani 1 1 d . . . . .
C10_2 C 0.1045(3) 0.83532(17) 0.42156(13) 0.0177(6) Uani 1 1 d . . . . .
C11_2 C 0.2158(4) 0.84875(19) 0.47596(14) 0.0256(7) Uani 1 1 d . . . . .
H11_2 H 0.1975 0.8340 0.5116 0.031 Uiso 1 1 calc R U . . .
C12_2 C 0.3514(3) 0.88298(19) 0.47848(15) 0.0282(7) Uani 1 1 d . . . . .
H12_2 H 0.4230 0.8920 0.5156 0.034 Uiso 1 1 calc R U . . .
C13_2 C 0.3797(3) 0.90392(17) 0.42494(14) 0.0219(6) Uani 1 1 d . . . . .
H13_2 H 0.4719 0.9259 0.4260 0.026 Uiso 1 1 calc R U . . .
C14_2 C 0.2725(3) 0.89266(16) 0.36931(13) 0.0144(5) Uani 1 1 d . . . . .
C15_2 C 0.3159(3) 0.91686(16) 0.31290(13) 0.0161(5) Uani 1 1 d . . . . .
H15_2 H 0.2287 0.9127 0.2804 0.019 Uiso 1 1 calc R U . . .
C16_2 C -0.0401(3) 0.79443(18) 0.42386(14) 0.0221(6) Uani 1 1 d . . . . .
H16_2 H -0.1045 0.7841 0.3811 0.027 Uiso 1 1 calc R U . . .
C17_2 C -0.0236(4) 0.70929(19) 0.43255(15) 0.0299(7) Uani 1 1 d . . . . .
H17A_2 H -0.1173 0.6829 0.4289 0.045 Uiso 1 1 calc R U . . .
H17B_2 H 0.0314 0.7190 0.4763 0.045 Uiso 1 1 calc R U . . .
H17C_2 H 0.0256 0.6727 0.3979 0.045 Uiso 1 1 calc R U . . .
C18_2 C -0.1121(4) 0.8530(2) 0.48238(16) 0.0321(7) Uani 1 1 d . . . . .
H18A_2 H -0.1149 0.9085 0.4806 0.048 Uiso 1 1 calc R U . . .
H18B_2 H -0.0576 0.8571 0.5248 0.048 Uiso 1 1 calc R U . . .
H18C_2 H -0.2088 0.8300 0.4781 0.048 Uiso 1 1 calc R U . . .
C19_2 C 0.4212(3) 0.85566(18) 0.27535(15) 0.0220(6) Uani 1 1 d . . . . .
H19A_2 H 0.3753 0.7991 0.2551 0.033 Uiso 1 1 calc R U . . .
H19B_2 H 0.5058 0.8570 0.3068 0.033 Uiso 1 1 calc R U . . .
H19C_2 H 0.4485 0.8727 0.2407 0.033 Uiso 1 1 calc R U . . .
C20_2 C 0.3858(3) 1.00852(17) 0.33968(15) 0.0225(6) Uani 1 1 d . . . . .
H20A_2 H 0.3923 1.0253 0.3023 0.034 Uiso 1 1 calc R U . . .
H20B_2 H 0.4809 1.0112 0.3642 0.034 Uiso 1 1 calc R U . . .
H20C_2 H 0.3278 1.0462 0.3692 0.034 Uiso 1 1 calc R U . . .

loop_
_atom_site_aniso_label
_atom_site_aniso_U_11
_atom_site_aniso_U_22
_atom_site_aniso_U_33
_atom_site_aniso_U_23
_atom_site_aniso_U_13
_atom_site_aniso_U_12
Ga01 0.01179(14) 0.01029(14) 0.01216(14) 0.00536(11) 0.00444(11) 0.00087(10)
Cl1 0.0142(3) 0.0153(3) 0.0177(3) 0.0041(2) 0.0030(2) 0.0002(2)
Ga1 0.01191(14) 0.01105(14) 0.01206(14) 0.00627(11) 0.00386(11) 0.00104(10)
Cl04 0.0158(3) 0.0154(3) 0.0179(3) 0.0027(2) 0.0032(2) -0.0005(2)
N005 0.0136(11) 0.0103(10) 0.0154(11) 0.0044(8) 0.0051(9) -0.0018(8)
N008 0.0135(11) 0.0137(11) 0.0130(10) 0.0045(8) 0.0040(9) -0.0024(8)
N009 0.0125(10) 0.0099(10) 0.0113(10) 0.0046(8) 0.0023(8) 0.0033(8)
C00B 0.0141(12) 0.0101(12) 0.0131(12) 0.0042(9) 0.0035(10) -0.0024(9)
C00E 0.0109(12) 0.0121(12) 0.0110(12) 0.0064(10) 0.0028(9) 0.0004(9)
C00G 0.0130(12) 0.0112(12) 0.0109(12) 0.0042(9) 0.0027(10) 0.0028(9)
C00H 0.0110(12) 0.0149(12) 0.0138(12) 0.0078(10) 0.0027(10) 0.0027(9)
C00J 0.0172(13) 0.0213(14) 0.0156(13) 0.0106(11) 0.0043(11) 0.0009(11)
C00K 0.0138(12) 0.0108(12) 0.0150(12) 0.0058(10) 0.0034(10) 0.0030(9)
C00L 0.0145(13) 0.0112(12) 0.0155(13) 0.0044(10) 0.0058(10) 0.0019(9)
C00M 0.0143(13) 0.0115(12) 0.0218(14) 0.0069(10) 0.0084(11) -0.0013(10)
C00N 0.0136(13) 0.0189(14) 0.0192(14) 0.0054(11) 0.0007(11) -0.0004(10)
C00P 0.0138(13) 0.0148(13) 0.0204(14) 0.0053(11) 0.0071(11) -0.0023(10)
C00S 0.0164(13) 0.0144(12) 0.0145(13) 0.0053(10) 0.0067(10) 0.0016(10)
C00T 0.0179(13) 0.0125(12) 0.0185(13) 0.0086(10) 0.0018(11) 0.0041(10)
C00W 0.0208(14) 0.0156(13) 0.0244(15) 0.0084(11) 0.0089(12) -0.0020(11)
C00X 0.0187(14) 0.0173(13) 0.0233(14) 0.0090(11) 0.0087(11) 0.0082(11)
C00Y 0.0203(14) 0.0127(13) 0.0246(15) 0.0068(11) 0.0004(12) 0.0022(10)
C00Z 0.0141(12) 0.0127(12) 0.0143(12) 0.0078(10) 0.0016(10) 0.0015(9)
C010 0.0228(15) 0.0192(14) 0.0242(15) 0.0131(12) 0.0090(12) 0.0030(11)
C014 0.0157(13) 0.0132(12) 0.0189(13) 0.0076(10) 0.0044(11) -0.0012(10)
C017 0.0337(17) 0.0270(16) 0.0234(15) 0.0158(13) 0.0074(13) -0.0028(13)
C019 0.0148(13) 0.0231(14) 0.0304(16) 0.0141(12) 0.0095(12) 0.0074(11)
C01A 0.0198(14) 0.0168(13) 0.0124(12) 0.0072(10) 0.0044(10) -0.0024(10)
C01C 0.0165(14) 0.0260(15) 0.0148(13) 0.0072(11) -0.0034(11) 0.0029(11)
C01D 0.0240(15) 0.0219(14) 0.0130(13) 0.0097(11) 0.0039(11) 0.0044(11)
C01F 0.0204(14) 0.0268(15) 0.0174(14) 0.0096(12) 0.0067(11) -0.0010(11)
C01H 0.0165(13) 0.0153(13) 0.0176(13) 0.0058(10) 0.0036(11) -0.0009(10)
C01J 0.0251(15) 0.0208(14) 0.0156(13) 0.0098(11) 0.0016(11) 0.0018(11)
C01K 0.0182(14) 0.0298(16) 0.0236(15) 0.0060(13) 0.0106(12) 0.0014(12)
C01N 0.0185(14) 0.0219(14) 0.0200(14) 0.0072(11) -0.0004(11) 0.0006(11)
C01T 0.0198(14) 0.0161(14) 0.0290(16) 0.0077(12) 0.0067(12) -0.0043(11)
C01V 0.0322(16) 0.0217(15) 0.0203(14) 0.0121(12) 0.0084(12) -0.0028(12)
C01Z 0.0281(16) 0.0303(16) 0.0177(14) 0.0081(12) 0.0021(12) -0.0049(13)
C2_1 0.0138(12) 0.0104(12) 0.0143(12) 0.0064(10) 0.0033(10) -0.0013(9)
N2_1 0.0116(10) 0.0137(10) 0.0145(11) 0.0073(9) 0.0055(8) -0.0008(8)
N1_1 0.0140(11) 0.0095(10) 0.0139(11) 0.0057(8) 0.0027(8) -0.0005(8)
C3_1 0.0121(12) 0.0134(12) 0.0207(13) 0.0069(10) 0.0066(10) -0.0009(10)
C4_1 0.0126(12) 0.0114(12) 0.0207(13) 0.0079(10) 0.0057(10) -0.0001(9)
C5_1 0.0158(14) 0.0256(15) 0.0226(15) 0.0067(12) 0.0092(11) 0.0017(11)
C6_1 0.0161(14) 0.0231(15) 0.0271(15) 0.0126(12) 0.0042(12) 0.0025(11)
C7_1 0.0148(13) 0.0265(15) 0.0141(13) 0.0115(11) 0.0049(10) 0.0032(11)
C8_1 0.0201(14) 0.0155(13) 0.0128(12) 0.0069(10) 0.0030(10) 0.0004(10)
C9_1 0.0302(17) 0.0340(17) 0.0253(16) 0.0220(14) 0.0055(13) -0.0007(13)
C10_1 0.0219(15) 0.0347(17) 0.0188(14) 0.0073(13) 0.0016(12) -0.0001(13)
C11_1 0.0266(15) 0.0218(14) 0.0193(14) 0.0128(12) 0.0059(12) 0.0028(12)
C12_1 0.0256(16) 0.0229(15) 0.0189(14) 0.0066(12) -0.0022(12) -0.0011(12)
C1_2 0.0144(12) 0.0125(12) 0.0105(12) 0.0050(10) 0.0029(10) -0.0014(9)
N1_2 0.0151(11) 0.0116(10) 0.0105(10) 0.0047(8) 0.0027(8) 0.0015(8)
C2_2 0.0150(13) 0.0147(13) 0.0153(13) 0.0071(10) 0.0006(10) 0.0008(10)
C3_2 0.0196(14) 0.0140(13) 0.0204(14) 0.0093(11) 0.0008(11) 0.0034(10)
C4_2 0.0165(13) 0.0105(12) 0.0170(13) 0.0065(10) 0.0032(10) 0.0026(10)
C5_2 0.0097(12) 0.0141(13) 0.0270(15) 0.0076(11) 0.0024(11) 0.0036(10)
C6_2 0.0242(15) 0.0214(14) 0.0153(13) 0.0071(11) -0.0015(11) 0.0029(11)
C7_2 0.0212(14) 0.0121(13) 0.0262(15) 0.0089(11) 0.0008(12) 0.0043(10)
C8_2 0.0223(15) 0.0219(15) 0.0256(15) 0.0080(12) 0.0070(12) 0.0089(12)
C9_2 0.0212(14) 0.0076(11) 0.0120(12) 0.0042(9) 0.0026(10) 0.0008(10)
C10_2 0.0255(15) 0.0151(13) 0.0139(13) 0.0070(10) 0.0041(11) 0.0008(11)
C11_2 0.0420(19) 0.0241(15) 0.0136(13) 0.0112(12) 0.0023(13) -0.0006(13)
C12_2 0.0347(18) 0.0282(16) 0.0184(15) 0.0105(13) -0.0099(13) -0.0009(13)
C13_2 0.0226(15) 0.0173(14) 0.0242(15) 0.0087(12) -0.0029(12) -0.0023(11)
C14_2 0.0183(13) 0.0110(12) 0.0147(12) 0.0061(10) 0.0022(10) 0.0014(10)
C15_2 0.0162(13) 0.0147(13) 0.0192(13) 0.0086(11) 0.0023(11) -0.0020(10)
C16_2 0.0291(16) 0.0242(15) 0.0173(14) 0.0115(12) 0.0072(12) -0.0019(12)
C17_2 0.049(2) 0.0250(16) 0.0213(15) 0.0128(13) 0.0115(14) -0.0040(14)
C18_2 0.045(2) 0.0328(18) 0.0232(16) 0.0113(14) 0.0178(15) 0.0008(15)
C19_2 0.0196(14) 0.0206(14) 0.0272(15) 0.0101(12) 0.0065(12) -0.0034(11)
C20_2 0.0215(15) 0.0192(14) 0.0285(16) 0.0112(12) 0.0039(12) -0.0025(11)

loop_
_atom_type_symbol
_atom_type_description
_atom_type_scat_dispersion_real
_atom_type_scat_dispersion_imag
_atom_type_scat_source
C C 0.0033 0.0016 'International Tables Vol C Tables 4.2.6.8 and 6.1.1.4'
H H 0.0000 0.0000 'International Tables Vol C Tables 4.2.6.8 and 6.1.1.4'
N N 0.0061 0.0033 'International Tables Vol C Tables 4.2.6.8 and 6.1.1.4'
Cl Cl 0.1484 0.1585 'International Tables Vol C Tables 4.2.6.8 and 6.1.1.4'
Ga Ga 0.2307 1.6083 'International Tables Vol C Tables 4.2.6.8 and 6.1.1.4'

loop_
_geom_angle_atom_site_label_1
_geom_angle_atom_site_label_2
_geom_angle_atom_site_label_3
_geom_angle
_geom_angle_site_symmetry_1
_geom_angle_site_symmetry_3
_geom_angle_publ_flag
C00E Ga01 C00B 114.84(10) . . ?
C00E Ga01 Cl04 113.37(7) . . ?
C00B Ga01 Cl04 97.88(7) . . ?
C00E Ga01 H10 118.6(13) . . ?
C00B Ga01 H10 106.6(13) . . ?
Cl04 Ga01 H10 103.0(13) . . ?
C1_2 Ga1 C2_1 114.02(10) . . ?
C1_2 Ga1 Cl1 112.52(7) . . ?
C2_1 Ga1 Cl1 98.20(7) . . ?
C1_2 Ga1 H8 120.0(12) . . ?
C2_1 Ga1 H8 108.0(12) . . ?
Cl1 Ga1 H8 101.2(12) . . ?
C00B N005 C00M 110.5(2) . . ?
C00B N005 C00H 121.4(2) . . ?
C00M N005 C00H 128.1(2) . . ?
C00B N008 C00P 110.5(2) . . ?
C00B N008 C00J 121.6(2) . . ?
C00P N008 C00J 127.5(2) . . ?
C00G N009 C00E 121.9(2) . . ?
C00G N009 C00K 120.56(19) . . ?
C00E N009 C00K 111.18(18) . . ?
N005 C00B N008 105.7(2) . . ?
N005 C00B Ga01 125.65(18) . . ?
N008 C00B Ga01 126.91(18) . . ?
N009 C00E C00Z 101.46(19) . . ?
N009 C00E Ga01 112.69(15) . . ?
C00Z C00E Ga01 117.11(16) . . ?
N009 C00E H00E 108.4 . . ?
C00Z C00E H00E 108.4 . . ?
Ga01 C00E H00E 108.4 . . ?
C00S C00G C00L 118.1(2) . . ?
C00S C00G N009 119.5(2) . . ?
C00L C00G N009 122.4(2) . . ?
N005 C00H C010 111.4(2) . . ?
N005 C00H C01N 112.4(2) . . ?
C010 C00H C01N 112.0(2) . . ?
N005 C00H H00H 106.9 . . ?
C010 C00H H00H 106.9 . . ?
C01N C00H H00H 106.9 . . ?
N008 C00J C01Z 112.8(2) . . ?
N008 C00J C017 110.5(2) . . ?
C01Z C00J C017 113.1(2) . . ?
N008 C00J H00J 106.6 . . ?
C01Z C00J H00J 106.6 . . ?
C017 C00J H00J 106.6 . . ?
N009 C00K C00X 110.8(2) . . ?
N009 C00K C00Y 115.6(2) . . ?
C00X C00K C00Y 105.7(2) . . ?
N009 C00K C00T 102.02(19) . . ?
C00X C00K C00T 112.3(2) . . ?
C00Y C00K C00T 110.7(2) . . ?
C00N C00L C00G 119.7(2) . . ?
C00N C00L C014 117.3(2) . . ?
C00G C00L C014 123.0(2) . . ?
C00P C00M N005 106.4(2) . . ?
C00P C00M C019 128.1(2) . . ?
N005 C00M C019 125.5(2) . . ?
C01C C00N C00L 121.6(2) . . ?
C01C C00N H00N 119.2 . . ?
C00L C00N H00N 119.2 . . ?
C00M C00P N008 106.9(2) . . ?
C00M C00P C01K 128.2(3) . . ?
N008 C00P C01K 124.9(2) . . ?
C01D C00S C00G 119.5(2) . . ?
C01D C00S C01A 117.1(2) . . ?
C00G C00S C01A 123.4(2) . . ?
C00Z C00T C00K 107.7(2) . . ?
C00Z C00T H00A 110.2 . . ?
C00K C00T H00A 110.2 . . ?
C00Z C00T H00B 110.2 . . ?
C00K C00T H00B 110.2 . . ?
H00A C00T H00B 108.5 . . ?
C014 C00W H00C 109.5 . . ?
C014 C00W H00D 109.5 . . ?
H00C C00W H00D 109.5 . . ?
C014 C00W H00F 109.5 . . ?
H00C C00W H00F 109.5 . . ?
H00D C00W H00F 109.5 . . ?
C00K C00X H00G 109.5 . . ?
C00K C00X H00I 109.5 . . ?
H00G C00X H00I 109.5 . . ?
C00K C00X H00K 109.5 . . ?
H00G C00X H00K 109.5 . . ?
H00I C00X H00K 109.5 . . ?
C00K C00Y H00L 109.5 . . ?
C00K C00Y H00M 109.5 . . ?
H00L C00Y H00M 109.5 . . ?
C00K C00Y H00O 109.5 . . ?
H00L C00Y H00O 109.5 . . ?
H00M C00Y H00O 109.5 . . ?
C01J C00Z C01H 109.1(2) . . ?
C01J C00Z C00T 111.3(2) . . ?
C01H C00Z C00T 110.1(2) . . ?
C01J C00Z C00E 112.5(2) . . ?
C01H C00Z C00E 112.6(2) . . ?
C00T C00Z C00E 100.96(19) . . ?
C00H C010 H01A 109.5 . . ?
C00H C010 H01B 109.5 . . ?
H01A C010 H01B 109.5 . . ?
C00H C010 H01C 109.5 . . ?
H01A C010 H01C 109.5 . . ?
H01B C010 H01C 109.5 . . ?
C00L C014 C00W 110.5(2) . . ?
C00L C014 C01T 112.5(2) . . ?
C00W C014 C01T 109.6(2) . . ?
C00L C014 H014 108.0 . . ?
C00W C014 H014 108.0 . . ?
C01T C014 H014 108.0 . . ?
C00J C017 H01D 109.5 . . ?
C00J C017 H01E 109.5 . . ?
H01D C017 H01E 109.5 . . ?
C00J C017 H01F 109.5 . . ?
H01D C017 H01F 109.5 . . ?
H01E C017 H01F 109.5 . . ?
C00M C019 H01G 109.5 . . ?
C00M C019 H01H 109.5 . . ?
H01G C019 H01H 109.5 . . ?
C00M C019 H01I 109.5 . . ?
H01G C019 H01I 109.5 . . ?
H01H C019 H01I 109.5 . . ?
C00S C01A C01F 111.6(2) . . ?
C00S C01A C01V 111.7(2) . . ?
C01F C01A C01V 108.2(2) . . ?
C00S C01A H01J 108.4 . . ?
C01F C01A H01J 108.4 . . ?
C01V C01A H01J 108.4 . . ?
C01D C01C C00N 118.9(2) . . ?
C01D C01C H01K 120.5 . . ?
C00N C01C H01K 120.5 . . ?
C01C C01D C00S 122.2(2) . . ?
C01C C01D H01L 118.9 . . ?
C00S C01D H01L 118.9 . . ?
C01A C01F H01M 109.5 . . ?
C01A C01F H01N 109.5 . . ?
H01M C01F H01N 109.5 . . ?
C01A C01F H01O 109.5 . . ?
H01M C01F H01O 109.5 . . ?
H01N C01F H01O 109.5 . . ?
C00Z C01H H01P 109.5 . . ?
C00Z C01H H01Q 109.5 . . ?
H01P C01H H01Q 109.5 . . ?
C00Z C01H H01R 109.5 . . ?
H01P C01H H01R 109.5 . . ?
H01Q C01H H01R 109.5 . . ?
C00Z C01J H01S 109.5 . . ?
C00Z C01J H01T 109.5 . . ?
H01S C01J H01T 109.5 . . ?
C00Z C01J H01U 109.5 . . ?
H01S C01J H01U 109.5 . . ?
H01T C01J H01U 109.5 . . ?
C00P C01K H01V 109.5 . . ?
C00P C01K H01W 109.5 . . ?
H01V C01K H01W 109.5 . . ?
C00P C01K H01X 109.5 . . ?
H01V C01K H01X 109.5 . . ?
H01W C01K H01X 109.5 . . ?
C00H C01N H01Y 109.5 . . ?
C00H C01N H01Z 109.5 . . ?
H01Y C01N H01Z 109.5 . . ?
C00H C01N H010 109.5 . . ?
H01Y C01N H010 109.5 . . ?
H01Z C01N H010 109.5 . . ?
C014 C01T H011 109.5 . . ?
C014 C01T H012 109.5 . . ?
H011 C01T H012 109.5 . . ?
C014 C01T H013 109.5 . . ?
H011 C01T H013 109.5 . . ?
H012 C01T H013 109.5 . . ?
C01A C01V H015 109.5 . . ?
C01A C01V H016 109.5 . . ?
H015 C01V H016 109.5 . . ?
C01A C01V H017 109.5 . . ?
H015 C01V H017 109.5 . . ?
H016 C01V H017 109.5 . . ?
C00J C01Z H018 109.5 . . ?
C00J C01Z H019 109.5 . . ?
H018 C01Z H019 109.5 . . ?
C00J C01Z H020 109.5 . . ?
H018 C01Z H020 109.5 . . ?
H019 C01Z H020 109.5 . . ?
N2_1 C2_1 N1_1 105.6(2) . . ?
N2_1 C2_1 Ga1 127.05(18) . . ?
N1_1 C2_1 Ga1 126.28(18) . . ?
C2_1 N2_1 C3_1 110.8(2) . . ?
C2_1 N2_1 C7_1 121.8(2) . . ?
C3_1 N2_1 C7_1 127.1(2) . . ?
C2_1 N1_1 C4_1 110.5(2) . . ?
C2_1 N1_1 C8_1 122.0(2) . . ?
C4_1 N1_1 C8_1 127.5(2) . . ?
C4_1 C3_1 N2_1 106.6(2) . . ?
C4_1 C3_1 C5_1 128.1(2) . . ?
N2_1 C3_1 C5_1 125.3(2) . . ?
C3_1 C4_1 N1_1 106.5(2) . . ?
C3_1 C4_1 C6_1 127.6(2) . . ?
N1_1 C4_1 C6_1 125.8(2) . . ?
C3_1 C5_1 H5A_1 109.5 . . ?
C3_1 C5_1 H5B_1 109.5 . . ?
H5A_1 C5_1 H5B_1 109.5 . . ?
C3_1 C5_1 H5C_1 109.5 . . ?
H5A_1 C5_1 H5C_1 109.5 . . ?
H5B_1 C5_1 H5C_1 109.5 . . ?
C4_1 C6_1 H6A_1 109.5 . . ?
C4_1 C6_1 H6B_1 109.5 . . ?
H6A_1 C6_1 H6B_1 109.5 . . ?
C4_1 C6_1 H6C_1 109.5 . . ?
H6A_1 C6_1 H6C_1 109.5 . . ?
H6B_1 C6_1 H6C_1 109.5 . . ?
N2_1 C7_1 C10_1 113.1(2) . . ?
N2_1 C7_1 C9_1 110.6(2) . . ?
C10_1 C7_1 C9_1 113.1(2) . . ?
N2_1 C7_1 H7_1 106.5 . . ?
C10_1 C7_1 H7_1 106.5 . . ?
C9_1 C7_1 H7_1 106.5 . . ?
N1_1 C8_1 C11_1 111.1(2) . . ?
N1_1 C8_1 C12_1 112.7(2) . . ?
C11_1 C8_1 C12_1 112.5(2) . . ?
N1_1 C8_1 H8_1 106.7 . . ?
C11_1 C8_1 H8_1 106.7 . . ?
C12_1 C8_1 H8_1 106.7 . . ?
C7_1 C9_1 H9A_1 109.5 . . ?
C7_1 C9_1 H9B_1 109.5 . . ?
H9A_1 C9_1 H9B_1 109.5 . . ?
C7_1 C9_1 H9C_1 109.5 . . ?
H9A_1 C9_1 H9C_1 109.5 . . ?
H9B_1 C9_1 H9C_1 109.5 . . ?
C7_1 C10_1 H10A_1 109.5 . . ?
C7_1 C10_1 H10B_1 109.5 . . ?
H10A_1 C10_1 H10B_1 109.5 . . ?
C7_1 C10_1 H10C_1 109.5 . . ?
H10A_1 C10_1 H10C_1 109.5 . . ?
H10B_1 C10_1 H10C_1 109.5 . . ?
C8_1 C11_1 H11A_1 109.5 . . ?
C8_1 C11_1 H11B_1 109.5 . . ?
H11A_1 C11_1 H11B_1 109.5 . . ?
C8_1 C11_1 H11C_1 109.5 . . ?
H11A_1 C11_1 H11C_1 109.5 . . ?
H11B_1 C11_1 H11C_1 109.5 . . ?
C8_1 C12_1 H12A_1 109.5 . . ?
C8_1 C12_1 H12B_1 109.5 . . ?
H12A_1 C12_1 H12B_1 109.5 . . ?
C8_1 C12_1 H12C_1 109.5 . . ?
H12A_1 C12_1 H12C_1 109.5 . . ?
H12B_1 C12_1 H12C_1 109.5 . . ?
N1_2 C1_2 C2_2 102.1(2) . . ?
N1_2 C1_2 Ga1 112.24(16) . . ?
C2_2 C1_2 Ga1 117.17(17) . . ?
N1_2 C1_2 H1_2 108.3 . . ?
C2_2 C1_2 H1_2 108.3 . . ?
Ga1 C1_2 H1_2 108.3 . . ?
C9_2 N1_2 C1_2 121.7(2) . . ?
C9_2 N1_2 C4_2 120.4(2) . . ?
C1_2 N1_2 C4_2 110.95(19) . . ?
C6_2 C2_2 C5_2 109.5(2) . . ?
C6_2 C2_2 C3_2 111.1(2) . . ?
C5_2 C2_2 C3_2 110.0(2) . . ?
C6_2 C2_2 C1_2 112.5(2) . . ?
C5_2 C2_2 C1_2 112.6(2) . . ?
C3_2 C2_2 C1_2 100.9(2) . . ?
C2_2 C3_2 C4_2 107.6(2) . . ?
C2_2 C3_2 H3A_2 110.2 . . ?
C4_2 C3_2 H3A_2 110.2 . . ?
C2_2 C3_2 H3B_2 110.2 . . ?
C4_2 C3_2 H3B_2 110.2 . . ?
H3A_2 C3_2 H3B_2 108.5 . . ?
N1_2 C4_2 C8_2 110.9(2) . . ?
N1_2 C4_2 C7_2 114.8(2) . . ?
C8_2 C4_2 C7_2 105.8(2) . . ?
N1_2 C4_2 C3_2 102.25(19) . . ?
C8_2 C4_2 C3_2 112.3(2) . . ?
C7_2 C4_2 C3_2 110.9(2) . . ?
C2_2 C5_2 H5A_2 109.5 . . ?
C2_2 C5_2 H5B_2 109.5 . . ?
H5A_2 C5_2 H5B_2 109.5 . . ?
C2_2 C5_2 H5C_2 109.5 . . ?
H5A_2 C5_2 H5C_2 109.5 . . ?
H5B_2 C5_2 H5C_2 109.5 . . ?
C2_2 C6_2 H6A_2 109.5 . . ?
C2_2 C6_2 H6B_2 109.5 . . ?
H6A_2 C6_2 H6B_2 109.5 . . ?
C2_2 C6_2 H6C_2 109.5 . . ?
H6A_2 C6_2 H6C_2 109.5 . . ?
H6B_2 C6_2 H6C_2 109.5 . . ?
C4_2 C7_2 H7A_2 109.5 . . ?
C4_2 C7_2 H7B_2 109.5 . . ?
H7A_2 C7_2 H7B_2 109.5 . . ?
C4_2 C7_2 H7C_2 109.5 . . ?
H7A_2 C7_2 H7C_2 109.5 . . ?
H7B_2 C7_2 H7C_2 109.5 . . ?
C4_2 C8_2 H8A_2 109.5 . . ?
C4_2 C8_2 H8B_2 109.5 . . ?
H8A_2 C8_2 H8B_2 109.5 . . ?
C4_2 C8_2 H8C_2 109.5 . . ?
H8A_2 C8_2 H8C_2 109.5 . . ?
H8B_2 C8_2 H8C_2 109.5 . . ?
C14_2 C9_2 C10_2 118.5(2) . . ?
C14_2 C9_2 N1_2 122.3(2) . . ?
C10_2 C9_2 N1_2 119.2(2) . . ?
C11_2 C10_2 C9_2 119.1(3) . . ?
C11_2 C10_2 C16_2 117.2(2) . . ?
C9_2 C10_2 C16_2 123.8(2) . . ?
C12_2 C11_2 C10_2 122.2(3) . . ?
C12_2 C11_2 H11_2 118.9 . . ?
C10_2 C11_2 H11_2 118.9 . . ?
C11_2 C12_2 C13_2 119.1(3) . . ?
C11_2 C12_2 H12_2 120.5 . . ?
C13_2 C12_2 H12_2 120.5 . . ?
C12_2 C13_2 C14_2 121.4(3) . . ?
C12_2 C13_2 H13_2 119.3 . . ?
C14_2 C13_2 H13_2 119.3 . . ?
C13_2 C14_2 C9_2 119.7(2) . . ?
C13_2 C14_2 C15_2 117.0(2) . . ?
C9_2 C14_2 C15_2 123.3(2) . . ?
C14_2 C15_2 C19_2 110.9(2) . . ?
C14_2 C15_2 C20_2 112.3(2) . . ?
C19_2 C15_2 C20_2 109.0(2) . . ?
C14_2 C15_2 H15_2 108.2 . . ?
C19_2 C15_2 H15_2 108.2 . . ?
C20_2 C15_2 H15_2 108.2 . . ?
C10_2 C16_2 C17_2 112.1(3) . . ?
C10_2 C16_2 C18_2 111.5(2) . . ?
C17_2 C16_2 C18_2 108.0(2) . . ?
C10_2 C16_2 H16_2 108.4 . . ?
C17_2 C16_2 H16_2 108.4 . . ?
C18_2 C16_2 H16_2 108.4 . . ?
C16_2 C17_2 H17A_2 109.5 . . ?
C16_2 C17_2 H17B_2 109.5 . . ?
H17A_2 C17_2 H17B_2 109.5 . . ?
C16_2 C17_2 H17C_2 109.5 . . ?
H17A_2 C17_2 H17C_2 109.5 . . ?
H17B_2 C17_2 H17C_2 109.5 . . ?
C16_2 C18_2 H18A_2 109.5 . . ?
C16_2 C18_2 H18B_2 109.5 . . ?
H18A_2 C18_2 H18B_2 109.5 . . ?
C16_2 C18_2 H18C_2 109.5 . . ?
H18A_2 C18_2 H18C_2 109.5 . . ?
H18B_2 C18_2 H18C_2 109.5 . . ?
C15_2 C19_2 H19A_2 109.5 . . ?
C15_2 C19_2 H19B_2 109.5 . . ?
H19A_2 C19_2 H19B_2 109.5 . . ?
C15_2 C19_2 H19C_2 109.5 . . ?
H19A_2 C19_2 H19C_2 109.5 . . ?
H19B_2 C19_2 H19C_2 109.5 . . ?
C15_2 C20_2 H20A_2 109.5 . . ?
C15_2 C20_2 H20B_2 109.5 . . ?
H20A_2 C20_2 H20B_2 109.5 . . ?
C15_2 C20_2 H20C_2 109.5 . . ?
H20A_2 C20_2 H20C_2 109.5 . . ?
H20B_2 C20_2 H20C_2 109.5 . . ?

loop_
_geom_bond_atom_site_label_1
_geom_bond_atom_site_label_2
_geom_bond_distance
_geom_bond_site_symmetry_2
_geom_bond_publ_flag
Ga01 C00E 2.013(2) . ?
Ga01 C00B 2.066(3) . ?
Ga01 Cl04 2.3035(7) . ?
Ga01 H10 1.54(3) . ?
Cl1 Ga1 2.3063(7) . ?
Ga1 C1_2 2.019(2) . ?
Ga1 C2_1 2.065(3) . ?
Ga1 H8 1.51(3) . ?
N005 C00B 1.357(3) . ?
N005 C00M 1.402(3) . ?
N005 C00H 1.493(3) . ?
N008 C00B 1.359(3) . ?
N008 C00P 1.396(3) . ?
N008 C00J 1.489(3) . ?
N009 C00G 1.437(3) . ?
N009 C00E 1.491(3) . ?
N009 C00K 1.501(3) . ?
C00E C00Z 1.552(3) . ?
C00E H00E 0.9800 . ?
C00G C00S 1.428(3) . ?
C00G C00L 1.430(3) . ?
C00H C010 1.519(3) . ?
C00H C01N 1.530(3) . ?
C00H H00H 0.9800 . ?
C00J C01Z 1.528(4) . ?
C00J C017 1.529(4) . ?
C00J H00J 0.9800 . ?
C00K C00X 1.533(4) . ?
C00K C00Y 1.534(3) . ?
C00K C00T 1.547(3) . ?
C00L C00N 1.398(4) . ?
C00L C014 1.525(4) . ?
C00M C00P 1.365(4) . ?
C00M C019 1.502(4) . ?
C00N C01C 1.387(4) . ?
C00N H00N 0.9300 . ?
C00P C01K 1.498(4) . ?
C00S C01D 1.393(4) . ?
C00S C01A 1.535(4) . ?
C00T C00Z 1.543(3) . ?
C00T H00A 0.9700 . ?
C00T H00B 0.9700 . ?
C00W C014 1.535(4) . ?
C00W H00C 0.9600 . ?
C00W H00D 0.9600 . ?
C00W H00F 0.9600 . ?
C00X H00G 0.9600 . ?
C00X H00I 0.9600 . ?
C00X H00K 0.9600 . ?
C00Y H00L 0.9600 . ?
C00Y H00M 0.9600 . ?
C00Y H00O 0.9600 . ?
C00Z C01J 1.531(3) . ?
C00Z C01H 1.539(3) . ?
C010 H01A 0.9600 . ?
C010 H01B 0.9600 . ?
C010 H01C 0.9600 . ?
C014 C01T 1.542(3) . ?
C014 H014 0.9800 . ?
C017 H01D 0.9600 . ?
C017 H01E 0.9600 . ?
C017 H01F 0.9600 . ?
C019 H01G 0.9600 . ?
C019 H01H 0.9600 . ?
C019 H01I 0.9600 . ?
C01A C01F 1.539(4) . ?
C01A C01V 1.541(4) . ?
C01A H01J 0.9800 . ?
C01C C01D 1.382(4) . ?
C01C H01K 0.9300 . ?
C01D H01L 0.9300 . ?
C01F H01M 0.9600 . ?
C01F H01N 0.9600 . ?
C01F H01O 0.9600 . ?
C01H H01P 0.9600 . ?
C01H H01Q 0.9600 . ?
C01H H01R 0.9600 . ?
C01J H01S 0.9600 . ?
C01J H01T 0.9600 . ?
C01J H01U 0.9600 . ?
C01K H01V 0.9600 . ?
C01K H01W 0.9600 . ?
C01K H01X 0.9600 . ?
C01N H01Y 0.9600 . ?
C01N H01Z 0.9600 . ?
C01N H010 0.9600 . ?
C01T H011 0.9600 . ?
C01T H012 0.9600 . ?
C01T H013 0.9600 . ?
C01V H015 0.9600 . ?
C01V H016 0.9600 . ?
C01V H017 0.9600 . ?
C01Z H018 0.9600 . ?
C01Z H019 0.9600 . ?
C01Z H020 0.9600 . ?
C2_1 N2_1 1.354(3) . ?
C2_1 N1_1 1.358(3) . ?
N2_1 C3_1 1.394(3) . ?
N2_1 C7_1 1.494(3) . ?
N1_1 C4_1 1.398(3) . ?
N1_1 C8_1 1.497(3) . ?
C3_1 C4_1 1.364(4) . ?
C3_1 C5_1 1.498(4) . ?
C4_1 C6_1 1.506(4) . ?
C5_1 H5A_1 0.9600 . ?
C5_1 H5B_1 0.9600 . ?
C5_1 H5C_1 0.9600 . ?
C6_1 H6A_1 0.9600 . ?
C6_1 H6B_1 0.9600 . ?
C6_1 H6C_1 0.9600 . ?
C7_1 C10_1 1.524(4) . ?
C7_1 C9_1 1.526(4) . ?
C7_1 H7_1 0.9800 . ?
C8_1 C11_1 1.524(4) . ?
C8_1 C12_1 1.526(4) . ?
C8_1 H8_1 0.9800 . ?
C9_1 H9A_1 0.9600 . ?
C9_1 H9B_1 0.9600 . ?
C9_1 H9C_1 0.9600 . ?
C10_1 H10A_1 0.9600 . ?
C10_1 H10B_1 0.9600 . ?
C10_1 H10C_1 0.9600 . ?
C11_1 H11A_1 0.9600 . ?
C11_1 H11B_1 0.9600 . ?
C11_1 H11C_1 0.9600 . ?
C12_1 H12A_1 0.9600 . ?
C12_1 H12B_1 0.9600 . ?
C12_1 H12C_1 0.9600 . ?
C1_2 N1_2 1.485(3) . ?
C1_2 C2_2 1.550(3) . ?
C1_2 H1_2 0.9800 . ?
N1_2 C9_2 1.440(3) . ?
N1_2 C4_2 1.504(3) . ?
C2_2 C6_2 1.531(4) . ?
C2_2 C5_2 1.538(4) . ?
C2_2 C3_2 1.547(4) . ?
C3_2 C4_2 1.548(4) . ?
C3_2 H3A_2 0.9700 . ?
C3_2 H3B_2 0.9700 . ?
C4_2 C8_2 1.535(4) . ?
C4_2 C7_2 1.538(4) . ?
C5_2 H5A_2 0.9600 . ?
C5_2 H5B_2 0.9600 . ?
C5_2 H5C_2 0.9600 . ?
C6_2 H6A_2 0.9600 . ?
C6_2 H6B_2 0.9600 . ?
C6_2 H6C_2 0.9600 . ?
C7_2 H7A_2 0.9600 . ?
C7_2 H7B_2 0.9600 . ?
C7_2 H7C_2 0.9600 . ?
C8_2 H8A_2 0.9600 . ?
C8_2 H8B_2 0.9600 . ?
C8_2 H8C_2 0.9600 . ?
C9_2 C14_2 1.422(4) . ?
C9_2 C10_2 1.426(4) . ?
C10_2 C11_2 1.399(4) . ?
C10_2 C16_2 1.530(4) . ?
C11_2 C12_2 1.375(4) . ?
C11_2 H11_2 0.9300 . ?
C12_2 C13_2 1.387(4) . ?
C12_2 H12_2 0.9300 . ?
C13_2 C14_2 1.400(4) . ?
C13_2 H13_2 0.9300 . ?
C14_2 C15_2 1.526(4) . ?
C15_2 C19_2 1.535(4) . ?
C15_2 C20_2 1.542(4) . ?
C15_2 H15_2 0.9800 . ?
C16_2 C17_2 1.536(4) . ?
C16_2 C18_2 1.542(4) . ?
C16_2 H16_2 0.9800 . ?
C17_2 H17A_2 0.9600 . ?
C17_2 H17B_2 0.9600 . ?
C17_2 H17C_2 0.9600 . ?
C18_2 H18A_2 0.9600 . ?
C18_2 H18B_2 0.9600 . ?
C18_2 H18C_2 0.9600 . ?
C19_2 H19A_2 0.9600 . ?
C19_2 H19B_2 0.9600 . ?
C19_2 H19C_2 0.9600 . ?
C20_2 H20A_2 0.9600 . ?
C20_2 H20B_2 0.9600 . ?
C20_2 H20C_2 0.9600 . ?
